data_7131235
loop_
_publ_author_name
'Baird, Samuel R.'
'Hupf, Emanuel'
'Watson, Ian C.'
'Ferguson, Michael J.'
'Rivard, Eric'

_publ_section_title
;
 An indium(I) tetramer bound by anionic N-heterocyclic olefins: ambiphilic
 reactivity, transmetallation and a rare indium-imide.
;
_journal_issue 20
_journal_name_full 'Chemical communications (Cambridge, England)'
_journal_page_first 2903
_journal_page_last 2906
_journal_paper_doi 10.1039/d2cc07006e
_journal_volume 59
_journal_year 2023
_chemical_formula_moiety 'C36 H53 B N2 O2'
_chemical_formula_sum 'C36 H53 B N2 O2'
_chemical_formula_weight 556.61
_chemical_properties_physical Air-sensitive,Moisture-sensitive
_space_group_crystal_system monoclinic
_space_group_IT_number 14
_space_group_name_Hall '-P 2ybc'
_space_group_name_H-M_alt 'P 1 21/c 1'
_atom_sites_solution_hydrogens geom
_atom_sites_solution_primary dual
_audit_creation_method SHELXL-2018/3
_audit_update_record
;
2022-11-29 deposited with the CCDC.	2023-01-30 downloaded from the CCDC.
;
_cell_angle_alpha 90
_cell_angle_beta 91.8769(13)
_cell_angle_gamma 90
_cell_formula_units_Z 4
_cell_length_a 13.2848(3)
_cell_length_b 15.2957(3)
_cell_length_c 16.2903(4)
_cell_measurement_reflns_used 9875
_cell_measurement_temperature 173(2)
_cell_measurement_theta_max 72.14
_cell_measurement_theta_min 3.33
_cell_volume 3308.42(13)
_computing_cell_refinement 'Bruker SAINT'
_computing_data_collection 'Bruker APEX2'
_computing_data_reduction 'Bruker SAINT'
_computing_molecular_graphics 'Bruker SHELXTL'
_computing_publication_material 'Bruker SHELXTL'
_computing_structure_refinement 'SHELXL-2018/3 (Sheldrick, 2018)'
_computing_structure_solution 'SHELXT-2014/5 (Sheldrick, 2015)'
_diffrn_ambient_temperature 173(2)
_diffrn_measured_fraction_theta_full 0.994
_diffrn_measured_fraction_theta_max 0.991
_diffrn_measurement_device_type 'Bruker APEX-II CCD'
_diffrn_measurement_method '\f and \w scans'
_diffrn_radiation_type CuK\a
_diffrn_radiation_wavelength 1.54178
_diffrn_reflns_av_R_equivalents 0.0622
_diffrn_reflns_av_unetI/netI 0.0276
_diffrn_reflns_Laue_measured_fraction_full 0.994
_diffrn_reflns_Laue_measured_fraction_max 0.991
_diffrn_reflns_limit_h_max 15
_diffrn_reflns_limit_h_min -16
_diffrn_reflns_limit_k_max 18
_diffrn_reflns_limit_k_min -18
_diffrn_reflns_limit_l_max 20
_diffrn_reflns_limit_l_min -20
_diffrn_reflns_number 70416
_diffrn_reflns_point_group_measured_fraction_full 0.994
_diffrn_reflns_point_group_measured_fraction_max 0.991
_diffrn_reflns_theta_full 67.679
_diffrn_reflns_theta_max 72.276
_diffrn_reflns_theta_min 3.328
_diffrn_source 'Incoatec I\mS microfocus X-ray source'
_exptl_absorpt_coefficient_mu 0.516
_exptl_absorpt_correction_T_max 0.9784
_exptl_absorpt_correction_T_min 0.9161
_exptl_absorpt_correction_type numerical
_exptl_absorpt_process_details
; 
 SADABS 2016/2: Krause, L., Herbst-Irmer, R., Sheldrick G.M. & Stalke D., 
 J. Appl. Cryst. 48 (2015) 3-10 
;
_exptl_crystal_colour colourless
_exptl_crystal_density_diffrn 1.117
_exptl_crystal_description block
_exptl_crystal_F_000 1216
_exptl_crystal_recrystallization_method 'Re-crystallisation from solvent: hexane'
_exptl_crystal_size_max 0.127
_exptl_crystal_size_mid 0.097
_exptl_crystal_size_min 0.075
_refine_diff_density_max 0.329
_refine_diff_density_min -0.194
_refine_diff_density_rms 0.046
_refine_ls_extinction_coef 0.00105(14)
_refine_ls_extinction_expression Fc^*^=kFc[1+0.001xFc^2^\l^3^/sin(2\q)]^-1/4^
_refine_ls_extinction_method 'SHELXL-2018/3 (Sheldrick 2018)'
_refine_ls_goodness_of_fit_ref 1.050
_refine_ls_hydrogen_treatment constr
_refine_ls_matrix_type full
_refine_ls_number_parameters 373
_refine_ls_number_reflns 6473
_refine_ls_number_restraints 0
_refine_ls_restrained_S_all 1.050
_refine_ls_R_factor_all 0.0549
_refine_ls_R_factor_gt 0.0433
_refine_ls_shift/su_max 0.000
_refine_ls_shift/su_mean 0.000
_refine_ls_structure_factor_coef Fsqd
_refine_ls_weighting_details 'w=1/[\s^2^(Fo^2^)+(0.0595P)^2^+0.8852P] where P=(Fo^2^+2Fc^2^)/3'
_refine_ls_weighting_scheme calc
_refine_ls_wR_factor_gt 0.1146
_refine_ls_wR_factor_ref 0.1232
_reflns_Friedel_coverage 0.000
_reflns_number_gt 5245
_reflns_number_total 6473
_reflns_threshold_expression 'I > 2\s(I)'
_cod_data_source_file d2cc07006e3.cif
_cod_data_source_block riv2176
_cod_depositor_comments 'Adding full bibliography for 7131233--7131238.cif.'
_cod_original_sg_symbol_H-M 'P 21/c'
_cod_database_code 7131235
_shelx_shelxl_version_number 2018/3
_shelx_space_group_comment
; 
The symmetry employed for this shelxl refinement is uniquely defined 
by the following loop, which should always be used as a source of 
symmetry information in preference to the above space-group names. 
They are only intended as comments. 
;
_shelx_estimated_absorpt_t_min 0.937
_shelx_estimated_absorpt_t_max 0.962

loop_
_space_group_symop_operation_xyz
'x, y, z'
'-x, y+1/2, -z+1/2'
'-x, -y, -z'
'x, -y-1/2, z-1/2'

loop_
_atom_site_label
_atom_site_type_symbol
_atom_site_fract_x
_atom_site_fract_y
_atom_site_fract_z
_atom_site_U_iso_or_equiv
_atom_site_adp_type
_atom_site_occupancy
_atom_site_site_symmetry_order
_atom_site_calc_flag
_atom_site_refinement_flags_posn
_atom_site_refinement_flags_adp
_atom_site_refinement_flags_occupancy
_atom_site_disorder_assembly
_atom_site_disorder_group
O1 O 0.72187(8) 0.33120(7) 0.37933(7) 0.0367(3) Uani 1 1 d . . . . .
O2 O 0.82574(8) 0.39951(7) 0.29108(7) 0.0412(3) Uani 1 1 d . . . . .
N1 N 0.71291(8) 0.59868(7) 0.23777(7) 0.0266(2) Uani 1 1 d . . . . .
N2 N 0.55486(8) 0.59834(7) 0.27019(7) 0.0263(2) Uani 1 1 d . . . . .
C1 C 0.64262(9) 0.54947(9) 0.27830(8) 0.0253(3) Uani 1 1 d . . . . .
C2 C 0.67024(10) 0.67813(9) 0.20934(8) 0.0282(3) Uani 1 1 d . . . . .
C3 C 0.57231(10) 0.67778(9) 0.22910(8) 0.0282(3) Uani 1 1 d . . . . .
C4 C 0.65184(10) 0.47130(9) 0.31963(8) 0.0273(3) Uani 1 1 d . . . . .
H4 H 0.593456 0.456511 0.348792 0.033 Uiso 1 1 calc R U . . .
C5 C 0.73080(11) 0.74479(10) 0.16724(10) 0.0367(3) Uani 1 1 d . . . . .
H5A H 0.787427 0.762827 0.203416 0.044 Uiso 1 1 calc R U . . .
H5B H 0.688504 0.795654 0.153872 0.044 Uiso 1 1 calc R U . . .
H5C H 0.756526 0.719992 0.116574 0.044 Uiso 1 1 calc R U . . .
C6 C 0.49126(11) 0.74250(10) 0.21291(9) 0.0356(3) Uani 1 1 d . . . . .
H6A H 0.436556 0.715144 0.180288 0.043 Uiso 1 1 calc R U . . .
H6B H 0.518143 0.792155 0.182566 0.043 Uiso 1 1 calc R U . . .
H6C H 0.465422 0.763048 0.265166 0.043 Uiso 1 1 calc R U . . .
C11 C 0.81889(10) 0.58125(9) 0.23942(8) 0.0270(3) Uani 1 1 d . . . . .
C12 C 0.87582(11) 0.60007(9) 0.31083(9) 0.0318(3) Uani 1 1 d . . . . .
C13 C 0.97844(11) 0.58058(11) 0.31110(10) 0.0377(3) Uani 1 1 d . . . . .
H13 H 1.019183 0.591781 0.358962 0.045 Uiso 1 1 calc R U . . .
C14 C 1.02133(11) 0.54527(11) 0.24274(11) 0.0391(4) Uani 1 1 d . . . . .
H14 H 1.091031 0.531257 0.244433 0.047 Uiso 1 1 calc R U . . .
C15 C 0.96420(11) 0.52996(10) 0.17168(10) 0.0355(3) Uani 1 1 d . . . . .
H15 H 0.995539 0.507090 0.124684 0.043 Uiso 1 1 calc R U . . .
C16 C 0.86121(10) 0.54767(9) 0.16817(9) 0.0293(3) Uani 1 1 d . . . . .
C17 C 0.82972(12) 0.64194(11) 0.38560(9) 0.0384(3) Uani 1 1 d . . . . .
H17 H 0.755214 0.644904 0.375105 0.046 Uiso 1 1 calc R U . . .
C18 C 0.84893(16) 0.58780(13) 0.46312(11) 0.0539(5) Uani 1 1 d . . . . .
H18A H 0.818201 0.616803 0.509738 0.065 Uiso 1 1 calc R U . . .
H18B H 0.819288 0.529577 0.455524 0.065 Uiso 1 1 calc R U . . .
H18C H 0.921650 0.582231 0.473933 0.065 Uiso 1 1 calc R U . . .
C19 C 0.86822(16) 0.73569(12) 0.39799(12) 0.0530(5) Uani 1 1 d . . . . .
H19A H 0.837588 0.761250 0.446362 0.064 Uiso 1 1 calc R U . . .
H19B H 0.941635 0.734964 0.406133 0.064 Uiso 1 1 calc R U . . .
H19C H 0.850047 0.770768 0.349392 0.064 Uiso 1 1 calc R U . . .
C20 C 0.79602(11) 0.52953(10) 0.09149(9) 0.0337(3) Uani 1 1 d . . . . .
H20 H 0.745041 0.577498 0.086535 0.040 Uiso 1 1 calc R U . . .
C21 C 0.73847(14) 0.44361(12) 0.09820(10) 0.0456(4) Uani 1 1 d . . . . .
H21A H 0.697459 0.434143 0.047881 0.055 Uiso 1 1 calc R U . . .
H21B H 0.786365 0.395304 0.105661 0.055 Uiso 1 1 calc R U . . .
H21C H 0.694629 0.446195 0.145363 0.055 Uiso 1 1 calc R U . . .
C22 C 0.85557(14) 0.52982(13) 0.01281(10) 0.0483(4) Uani 1 1 d . . . . .
H22A H 0.809971 0.517835 -0.034359 0.058 Uiso 1 1 calc R U . . .
H22B H 0.887096 0.587164 0.005933 0.058 Uiso 1 1 calc R U . . .
H22C H 0.907838 0.484639 0.016383 0.058 Uiso 1 1 calc R U . . .
C31 C 0.46034(10) 0.57359(9) 0.30334(8) 0.0271(3) Uani 1 1 d . . . . .
C32 C 0.43253(10) 0.61154(9) 0.37776(9) 0.0303(3) Uani 1 1 d . . . . .
C33 C 0.33933(11) 0.58818(11) 0.40854(9) 0.0364(3) Uani 1 1 d . . . . .
H33 H 0.318906 0.612063 0.459191 0.044 Uiso 1 1 calc R U . . .
C34 C 0.27673(11) 0.53086(11) 0.36617(10) 0.0380(3) Uani 1 1 d . . . . .
H34 H 0.212784 0.516928 0.387112 0.046 Uiso 1 1 calc R U . . .
C35 C 0.30616(11) 0.49331(10) 0.29328(10) 0.0349(3) Uani 1 1 d . . . . .
H35 H 0.262361 0.453266 0.265409 0.042 Uiso 1 1 calc R U . . .
C36 C 0.39882(10) 0.51326(9) 0.26015(8) 0.0289(3) Uani 1 1 d . . . . .
C37 C 0.50249(12) 0.67203(10) 0.42667(9) 0.0362(3) Uani 1 1 d . . . . .
H37 H 0.552797 0.695951 0.388231 0.043 Uiso 1 1 calc R U . . .
C38 C 0.56025(15) 0.62023(13) 0.49343(11) 0.0514(4) Uani 1 1 d . . . . .
H38A H 0.605208 0.659675 0.524706 0.062 Uiso 1 1 calc R U . . .
H38B H 0.512419 0.593480 0.530469 0.062 Uiso 1 1 calc R U . . .
H38C H 0.600102 0.574374 0.467838 0.062 Uiso 1 1 calc R U . . .
C39 C 0.44706(15) 0.74949(12) 0.46381(12) 0.0539(5) Uani 1 1 d . . . . .
H39A H 0.495311 0.786391 0.494630 0.065 Uiso 1 1 calc R U . . .
H39B H 0.414336 0.783858 0.419741 0.065 Uiso 1 1 calc R U . . .
H39C H 0.396031 0.727827 0.500863 0.065 Uiso 1 1 calc R U . . .
C40 C 0.43344(11) 0.46934(10) 0.18172(9) 0.0336(3) Uani 1 1 d . . . . .
H40 H 0.502811 0.446154 0.193433 0.040 Uiso 1 1 calc R U . . .
C41 C 0.36726(13) 0.39190(11) 0.15497(11) 0.0438(4) Uani 1 1 d . . . . .
H41A H 0.392973 0.366452 0.104578 0.053 Uiso 1 1 calc R U . . .
H41B H 0.368477 0.347621 0.198473 0.053 Uiso 1 1 calc R U . . .
H41C H 0.297950 0.412019 0.144722 0.053 Uiso 1 1 calc R U . . .
C42 C 0.43985(15) 0.53263(12) 0.10951(10) 0.0480(4) Uani 1 1 d . . . . .
H42A H 0.462320 0.501028 0.061086 0.058 Uiso 1 1 calc R U . . .
H42B H 0.373341 0.558208 0.097550 0.058 Uiso 1 1 calc R U . . .
H42C H 0.487999 0.579241 0.123574 0.058 Uiso 1 1 calc R U . . .
C51 C 0.81596(11) 0.28292(11) 0.38295(10) 0.0399(4) Uani 1 1 d . . . . .
C52 C 0.86554(13) 0.31173(11) 0.30292(11) 0.0433(4) Uani 1 1 d . . . . .
C53 C 0.87428(17) 0.31295(17) 0.46005(13) 0.0698(6) Uani 1 1 d . . . . .
H53A H 0.938571 0.281634 0.464620 0.084 Uiso 1 1 calc R U . . .
H53B H 0.886996 0.375936 0.456643 0.084 Uiso 1 1 calc R U . . .
H53C H 0.834740 0.300583 0.508452 0.084 Uiso 1 1 calc R U . . .
C54 C 0.79413(15) 0.18675(12) 0.38949(15) 0.0591(5) Uani 1 1 d . . . . .
H54A H 0.857642 0.154115 0.391928 0.071 Uiso 1 1 calc R U . . .
H54B H 0.756999 0.175541 0.439409 0.071 Uiso 1 1 calc R U . . .
H54C H 0.753527 0.167908 0.341381 0.071 Uiso 1 1 calc R U . . .
C55 C 0.82854(19) 0.25695(14) 0.22915(13) 0.0649(6) Uani 1 1 d . . . . .
H55A H 0.854022 0.197077 0.235036 0.078 Uiso 1 1 calc R U . . .
H55B H 0.754742 0.256098 0.226754 0.078 Uiso 1 1 calc R U . . .
H55C H 0.853202 0.282658 0.178506 0.078 Uiso 1 1 calc R U . . .
C56 C 0.97859(14) 0.31498(14) 0.30568(17) 0.0704(7) Uani 1 1 d . . . . .
H56A H 1.005488 0.255817 0.313660 0.084 Uiso 1 1 calc R U . . .
H56B H 1.002111 0.338864 0.253881 0.084 Uiso 1 1 calc R U . . .
H56C H 1.001937 0.352372 0.351292 0.084 Uiso 1 1 calc R U . . .
B1 B 0.73461(12) 0.40372(11) 0.32881(10) 0.0290(3) Uani 1 1 d . . . . .

loop_
_atom_site_aniso_label
_atom_site_aniso_U_11
_atom_site_aniso_U_22
_atom_site_aniso_U_33
_atom_site_aniso_U_23
_atom_site_aniso_U_13
_atom_site_aniso_U_12
O1 0.0292(5) 0.0378(6) 0.0434(6) 0.0118(5) 0.0068(4) 0.0078(4)
O2 0.0342(6) 0.0341(6) 0.0562(7) 0.0118(5) 0.0158(5) 0.0085(4)
N1 0.0224(6) 0.0291(6) 0.0285(6) 0.0030(4) 0.0048(4) 0.0022(4)
N2 0.0224(6) 0.0300(6) 0.0269(5) 0.0032(4) 0.0050(4) 0.0022(4)
C1 0.0221(6) 0.0309(7) 0.0232(6) -0.0013(5) 0.0027(5) 0.0012(5)
C2 0.0283(7) 0.0293(7) 0.0270(6) 0.0030(5) 0.0029(5) 0.0023(5)
C3 0.0285(7) 0.0293(7) 0.0270(6) 0.0034(5) 0.0033(5) 0.0019(5)
C4 0.0226(6) 0.0319(7) 0.0277(6) 0.0022(5) 0.0042(5) -0.0001(5)
C5 0.0355(8) 0.0350(8) 0.0401(8) 0.0080(6) 0.0078(6) 0.0007(6)
C6 0.0323(8) 0.0352(8) 0.0394(8) 0.0062(6) 0.0022(6) 0.0068(6)
C11 0.0214(6) 0.0277(7) 0.0318(7) 0.0038(5) 0.0031(5) -0.0002(5)
C12 0.0289(7) 0.0329(7) 0.0337(7) 0.0015(6) 0.0015(5) -0.0039(5)
C13 0.0279(7) 0.0424(8) 0.0424(8) 0.0023(7) -0.0051(6) -0.0043(6)
C14 0.0224(7) 0.0424(8) 0.0526(9) 0.0044(7) 0.0018(6) -0.0003(6)
C15 0.0272(7) 0.0386(8) 0.0413(8) 0.0025(6) 0.0094(6) 0.0028(6)
C16 0.0253(7) 0.0306(7) 0.0323(7) 0.0039(5) 0.0047(5) 0.0006(5)
C17 0.0363(8) 0.0461(9) 0.0329(8) -0.0059(6) 0.0011(6) -0.0040(6)
C18 0.0715(13) 0.0558(11) 0.0347(9) 0.0006(8) 0.0048(8) -0.0092(9)
C19 0.0679(12) 0.0440(10) 0.0471(10) -0.0076(8) 0.0025(9) -0.0021(8)
C20 0.0316(7) 0.0414(8) 0.0283(7) 0.0001(6) 0.0040(6) 0.0046(6)
C21 0.0490(10) 0.0540(10) 0.0337(8) -0.0029(7) -0.0018(7) -0.0086(8)
C22 0.0485(10) 0.0658(12) 0.0309(8) 0.0040(7) 0.0077(7) 0.0050(8)
C31 0.0216(6) 0.0306(7) 0.0292(7) 0.0049(5) 0.0043(5) 0.0036(5)
C32 0.0285(7) 0.0330(7) 0.0296(7) 0.0030(5) 0.0044(5) 0.0042(5)
C33 0.0311(8) 0.0456(9) 0.0332(7) 0.0038(6) 0.0100(6) 0.0054(6)
C34 0.0250(7) 0.0477(9) 0.0418(8) 0.0086(7) 0.0082(6) 0.0010(6)
C35 0.0259(7) 0.0378(8) 0.0411(8) 0.0051(6) 0.0001(6) -0.0005(6)
C36 0.0242(7) 0.0323(7) 0.0302(7) 0.0043(5) 0.0005(5) 0.0049(5)
C37 0.0376(8) 0.0396(8) 0.0318(7) -0.0032(6) 0.0092(6) -0.0025(6)
C38 0.0556(11) 0.0585(11) 0.0394(9) -0.0040(8) -0.0087(8) -0.0044(8)
C39 0.0620(12) 0.0446(10) 0.0562(11) -0.0136(8) 0.0196(9) -0.0012(8)
C40 0.0289(7) 0.0373(8) 0.0344(7) -0.0025(6) 0.0002(6) 0.0029(6)
C41 0.0444(9) 0.0425(9) 0.0443(9) -0.0065(7) -0.0031(7) 0.0002(7)
C42 0.0650(12) 0.0479(10) 0.0315(8) -0.0025(7) 0.0070(7) -0.0029(8)
C51 0.0295(8) 0.0420(9) 0.0484(9) 0.0092(7) 0.0040(6) 0.0098(6)
C52 0.0380(9) 0.0375(8) 0.0553(10) 0.0109(7) 0.0130(7) 0.0125(7)
C53 0.0644(13) 0.0882(17) 0.0556(12) -0.0053(11) -0.0162(10) 0.0316(12)
C54 0.0536(11) 0.0435(10) 0.0814(14) 0.0233(10) 0.0193(10) 0.0140(8)
C55 0.0903(16) 0.0544(12) 0.0502(11) -0.0019(9) 0.0058(10) 0.0327(11)
C56 0.0369(10) 0.0553(12) 0.120(2) 0.0229(12) 0.0278(11) 0.0143(8)
B1 0.0255(8) 0.0314(8) 0.0301(8) -0.0002(6) 0.0007(6) -0.0018(6)

loop_
_atom_type_symbol
_atom_type_description
_atom_type_scat_dispersion_real
_atom_type_scat_dispersion_imag
_atom_type_scat_source
C C 0.0181 0.0091 'International Tables Vol C Tables 4.2.6.8 and 6.1.1.4'
H H 0.0000 0.0000 'International Tables Vol C Tables 4.2.6.8 and 6.1.1.4'
B B 0.0090 0.0039 'International Tables Vol C Tables 4.2.6.8 and 6.1.1.4'
N N 0.0311 0.0180 'International Tables Vol C Tables 4.2.6.8 and 6.1.1.4'
O O 0.0492 0.0322 'International Tables Vol C Tables 4.2.6.8 and 6.1.1.4'

loop_
_geom_angle_atom_site_label_1
_geom_angle_atom_site_label_2
_geom_angle_atom_site_label_3
_geom_angle
_geom_angle_site_symmetry_1
_geom_angle_site_symmetry_3
_geom_angle_publ_flag
B1 O1 C51 107.92(11) . . ?
B1 O2 C52 107.78(12) . . ?
C1 N1 C2 110.77(11) . . ?
C1 N1 C11 124.61(11) . . ?
C2 N1 C11 123.37(11) . . ?
C1 N2 C3 111.02(11) . . ?
C1 N2 C31 124.43(11) . . ?
C3 N2 C31 124.46(11) . . ?
C4 C1 N1 130.97(12) . . ?
C4 C1 N2 125.16(12) . . ?
N1 C1 N2 103.86(11) . . ?
C3 C2 N1 107.33(12) . . ?
C3 C2 C5 130.94(13) . . ?
N1 C2 C5 121.73(12) . . ?
C2 C3 N2 106.92(12) . . ?
C2 C3 C6 130.99(13) . . ?
N2 C3 C6 122.08(12) . . ?
C1 C4 B1 134.02(12) . . ?
C12 C11 C16 122.93(13) . . ?
C12 C11 N1 118.84(12) . . ?
C16 C11 N1 118.21(12) . . ?
C13 C12 C11 117.45(13) . . ?
C13 C12 C17 120.39(14) . . ?
C11 C12 C17 122.15(13) . . ?
C14 C13 C12 120.74(14) . . ?
C13 C14 C15 120.85(14) . . ?
C14 C15 C16 120.81(14) . . ?
C15 C16 C11 117.15(13) . . ?
C15 C16 C20 121.97(13) . . ?
C11 C16 C20 120.86(12) . . ?
C12 C17 C18 111.93(14) . . ?
C12 C17 C19 110.94(13) . . ?
C18 C17 C19 110.66(14) . . ?
C16 C20 C21 111.79(12) . . ?
C16 C20 C22 113.05(13) . . ?
C21 C20 C22 109.69(14) . . ?
C32 C31 C36 122.57(12) . . ?
C32 C31 N2 118.31(12) . . ?
C36 C31 N2 119.12(12) . . ?
C33 C32 C31 117.72(13) . . ?
C33 C32 C37 120.12(13) . . ?
C31 C32 C37 122.07(12) . . ?
C34 C33 C32 120.68(14) . . ?
C33 C34 C35 120.66(14) . . ?
C34 C35 C36 121.20(14) . . ?
C35 C36 C31 117.14(13) . . ?
C35 C36 C40 121.42(13) . . ?
C31 C36 C40 121.41(12) . . ?
C32 C37 C39 112.65(14) . . ?
C32 C37 C38 109.95(13) . . ?
C39 C37 C38 110.87(14) . . ?
C36 C40 C42 113.02(13) . . ?
C36 C40 C41 113.13(13) . . ?
C42 C40 C41 108.49(13) . . ?
O1 C51 C54 109.44(14) . . ?
O1 C51 C53 107.08(14) . . ?
C54 C51 C53 109.29(17) . . ?
O1 C51 C52 102.19(12) . . ?
C54 C51 C52 115.31(15) . . ?
C53 C51 C52 112.97(17) . . ?
O2 C52 C56 109.42(14) . . ?
O2 C52 C55 107.15(14) . . ?
C56 C52 C55 109.65(17) . . ?
O2 C52 C51 102.25(12) . . ?
C56 C52 C51 115.98(16) . . ?
C55 C52 C51 111.79(16) . . ?
O2 B1 O1 110.59(13) . . ?
O2 B1 C4 129.39(13) . . ?
O1 B1 C4 119.98(13) . . ?

loop_
_geom_bond_atom_site_label_1
_geom_bond_atom_site_label_2
_geom_bond_distance
_geom_bond_site_symmetry_2
_geom_bond_publ_flag
O1 B1 1.3948(19) . ?
O1 C51 1.4513(17) . ?
O2 B1 1.3770(19) . ?
O2 C52 1.4536(18) . ?
N1 C1 1.3838(17) . ?
N1 C2 1.4125(17) . ?
N1 C11 1.4324(17) . ?
N2 C1 1.3875(16) . ?
N2 C3 1.4102(17) . ?
N2 C31 1.4339(16) . ?
C1 C4 1.3757(19) . ?
C2 C3 1.3504(19) . ?
C2 C5 1.4810(19) . ?
C3 C6 1.4798(19) . ?
C4 B1 1.513(2) . ?
C11 C12 1.397(2) . ?
C11 C16 1.4035(19) . ?
C12 C13 1.395(2) . ?
C12 C17 1.522(2) . ?
C13 C14 1.378(2) . ?
C14 C15 1.383(2) . ?
C15 C16 1.394(2) . ?
C16 C20 1.522(2) . ?
C17 C18 1.525(2) . ?
C17 C19 1.534(2) . ?
C20 C21 1.526(2) . ?
C20 C22 1.528(2) . ?
C31 C32 1.4045(19) . ?
C31 C36 1.406(2) . ?
C32 C33 1.397(2) . ?
C32 C37 1.519(2) . ?
C33 C34 1.378(2) . ?
C34 C35 1.387(2) . ?
C35 C36 1.394(2) . ?
C36 C40 1.5276(19) . ?
C37 C39 1.530(2) . ?
C37 C38 1.531(2) . ?
C40 C42 1.528(2) . ?
C40 C41 1.530(2) . ?
C51 C54 1.504(2) . ?
C51 C53 1.525(3) . ?
C51 C52 1.544(2) . ?
C52 C56 1.502(2) . ?
C52 C55 1.533(3) . ?

loop_
_geom_torsion_atom_site_label_1
_geom_torsion_atom_site_label_2
_geom_torsion_atom_site_label_3
_geom_torsion_atom_site_label_4
_geom_torsion
_geom_torsion_site_symmetry_1
_geom_torsion_site_symmetry_2
_geom_torsion_site_symmetry_3
_geom_torsion_site_symmetry_4
_geom_torsion_publ_flag
C2 N1 C1 C4 -175.70(14) . . . . ?
C11 N1 C1 C4 -8.2(2) . . . . ?
C2 N1 C1 N2 3.07(14) . . . . ?
C11 N1 C1 N2 170.60(12) . . . . ?
C3 N2 C1 C4 176.03(13) . . . . ?
C31 N2 C1 C4 -0.7(2) . . . . ?
C3 N2 C1 N1 -2.84(14) . . . . ?
C31 N2 C1 N1 -179.53(12) . . . . ?
C1 N1 C2 C3 -2.24(15) . . . . ?
C11 N1 C2 C3 -169.95(12) . . . . ?
C1 N1 C2 C5 177.10(13) . . . . ?
C11 N1 C2 C5 9.4(2) . . . . ?
N1 C2 C3 N2 0.38(15) . . . . ?
C5 C2 C3 N2 -178.87(14) . . . . ?
N1 C2 C3 C6 -178.34(14) . . . . ?
C5 C2 C3 C6 2.4(3) . . . . ?
C1 N2 C3 C2 1.58(15) . . . . ?
C31 N2 C3 C2 178.27(12) . . . . ?
C1 N2 C3 C6 -179.56(13) . . . . ?
C31 N2 C3 C6 -2.9(2) . . . . ?
N1 C1 C4 B1 -8.9(3) . . . . ?
N2 C1 C4 B1 172.55(14) . . . . ?
C1 N1 C11 C12 -73.58(17) . . . . ?
C2 N1 C11 C12 92.42(16) . . . . ?
C1 N1 C11 C16 107.81(15) . . . . ?
C2 N1 C11 C16 -86.18(16) . . . . ?
C16 C11 C12 C13 -2.8(2) . . . . ?
N1 C11 C12 C13 178.64(13) . . . . ?
C16 C11 C12 C17 175.96(14) . . . . ?
N1 C11 C12 C17 -2.6(2) . . . . ?
C11 C12 C13 C14 0.9(2) . . . . ?
C17 C12 C13 C14 -177.91(15) . . . . ?
C12 C13 C14 C15 1.3(2) . . . . ?
C13 C14 C15 C16 -1.8(2) . . . . ?
C14 C15 C16 C11 -0.1(2) . . . . ?
C14 C15 C16 C20 -178.56(14) . . . . ?
C12 C11 C16 C15 2.4(2) . . . . ?
N1 C11 C16 C15 -179.03(12) . . . . ?
C12 C11 C16 C20 -179.09(13) . . . . ?
N1 C11 C16 C20 -0.54(19) . . . . ?
C13 C12 C17 C18 -56.2(2) . . . . ?
C11 C12 C17 C18 125.01(16) . . . . ?
C13 C12 C17 C19 67.90(19) . . . . ?
C11 C12 C17 C19 -110.84(17) . . . . ?
C15 C16 C20 C21 99.24(17) . . . . ?
C11 C16 C20 C21 -79.18(17) . . . . ?
C15 C16 C20 C22 -25.1(2) . . . . ?
C11 C16 C20 C22 156.46(14) . . . . ?
C1 N2 C31 C32 99.21(16) . . . . ?
C3 N2 C31 C32 -77.04(17) . . . . ?
C1 N2 C31 C36 -81.36(17) . . . . ?
C3 N2 C31 C36 102.38(16) . . . . ?
C36 C31 C32 C33 -0.7(2) . . . . ?
N2 C31 C32 C33 178.74(12) . . . . ?
C36 C31 C32 C37 175.92(13) . . . . ?
N2 C31 C32 C37 -4.7(2) . . . . ?
C31 C32 C33 C34 -1.0(2) . . . . ?
C37 C32 C33 C34 -177.64(14) . . . . ?
C32 C33 C34 C35 1.8(2) . . . . ?
C33 C34 C35 C36 -1.0(2) . . . . ?
C34 C35 C36 C31 -0.6(2) . . . . ?
C34 C35 C36 C40 177.50(14) . . . . ?
C32 C31 C36 C35 1.5(2) . . . . ?
N2 C31 C36 C35 -177.93(12) . . . . ?
C32 C31 C36 C40 -176.69(13) . . . . ?
N2 C31 C36 C40 3.91(19) . . . . ?
C33 C32 C37 C39 -43.3(2) . . . . ?
C31 C32 C37 C39 140.16(15) . . . . ?
C33 C32 C37 C38 80.87(18) . . . . ?
C31 C32 C37 C38 -95.63(16) . . . . ?
C35 C36 C40 C42 112.85(16) . . . . ?
C31 C36 C40 C42 -69.07(18) . . . . ?
C35 C36 C40 C41 -10.9(2) . . . . ?
C31 C36 C40 C41 167.12(13) . . . . ?
B1 O1 C51 C54 -146.10(15) . . . . ?
B1 O1 C51 C53 95.55(17) . . . . ?
B1 O1 C51 C52 -23.40(16) . . . . ?
B1 O2 C52 C56 -149.84(16) . . . . ?
B1 O2 C52 C55 91.35(16) . . . . ?
B1 O2 C52 C51 -26.34(17) . . . . ?
O1 C51 C52 O2 29.74(16) . . . . ?
C54 C51 C52 O2 148.36(15) . . . . ?
C53 C51 C52 O2 -84.97(17) . . . . ?
O1 C51 C52 C56 148.71(16) . . . . ?
C54 C51 C52 C56 -92.7(2) . . . . ?
C53 C51 C52 C56 34.0(2) . . . . ?
O1 C51 C52 C55 -84.58(16) . . . . ?
C54 C51 C52 C55 34.0(2) . . . . ?
C53 C51 C52 C55 160.71(15) . . . . ?
C52 O2 B1 O1 12.72(17) . . . . ?
C52 O2 B1 C4 -164.88(16) . . . . ?
C51 O1 B1 O2 7.84(17) . . . . ?
C51 O1 B1 C4 -174.29(13) . . . . ?
C1 C4 B1 O2 -5.4(3) . . . . ?
C1 C4 B1 O1 177.17(15) . . . . ?
